data_7214380
loop_
_publ_author_name
'Yuan, Dongsheng'
'Jia, Zhitai'
'Wang, Jian'
'Gao, Zeliang'
'Zhang, Junjie'
'Fu, Xiuwei'
'Shu, Jun'
'Yin, Yanru'
'Hu, Qiangqiang'
'Tao, Xutang'

_publ_section_title
;
 Bulk growth, structure, and characterization of the new monoclinic
 TbCa4O(BO3)3 crystal
;
_journal_issue 19
_journal_name_full CrystEngComm
_journal_page_first 4008
_journal_paper_doi 10.1039/c4ce00051j
_journal_volume 16
_journal_year 2014
_chemical_formula_sum 'B3 Ca4.01 O10 Tb0.99'
_chemical_formula_weight 509.89
_chemical_name_systematic
; 
 ? 
;
_space_group_IT_number 8
_symmetry_cell_setting monoclinic
_symmetry_space_group_name_Hall 'C -2y'
_symmetry_space_group_name_H-M 'C 1 m 1'
_atom_sites_solution_primary direct
_atom_sites_solution_secondary difmap
_audit_creation_method SHELXL-97
_cell_angle_alpha 90.00
_cell_angle_beta 101.2550(10)
_cell_angle_gamma 90.00
_cell_formula_units_Z 2
_cell_length_a 8.0715(7)
_cell_length_b 16.0000(15)
_cell_length_c 3.5454(3)
_cell_measurement_reflns_used 718
_cell_measurement_temperature 296(2)
_cell_measurement_theta_max 27.44
_cell_measurement_theta_min 2.55
_cell_volume 449.06(7)
_computing_cell_refinement 'APEX2 Software Suite (Bruker,2005)'
_computing_data_collection 'APEX2 Software Suite (Bruker,2005)'
_computing_data_reduction 'APEX2 Software Suite (Bruker,2005)'
_computing_molecular_graphics 'SHELXTL (Bruker, 1997)'
_computing_publication_material 'SHELXL-97 (Sheldrick, 1997)'
_computing_structure_refinement 'SHELXL-97 (Sheldrick, 1997)'
_computing_structure_solution 'SHELXS-97 (Sheldrick, 1990)'
_diffrn_ambient_temperature 296(2)
_diffrn_detector_area_resol_mean 0
_diffrn_measured_fraction_theta_full 0.996
_diffrn_measured_fraction_theta_max 0.996
_diffrn_measurement_device_type 'Bruker APEX2 CCD area-detector diffractometer'
_diffrn_measurement_method '\w scans'
_diffrn_radiation_monochromator graphite
_diffrn_radiation_source 'fine-focus sealed tube'
_diffrn_radiation_type MoK\a
_diffrn_radiation_wavelength 0.71073
_diffrn_reflns_av_R_equivalents 0.0197
_diffrn_reflns_av_sigmaI/netI 0.0371
_diffrn_reflns_limit_h_max 10
_diffrn_reflns_limit_h_min -9
_diffrn_reflns_limit_k_max 20
_diffrn_reflns_limit_k_min -20
_diffrn_reflns_limit_l_max 1
_diffrn_reflns_limit_l_min -4
_diffrn_reflns_number 1421
_diffrn_reflns_theta_full 27.44
_diffrn_reflns_theta_max 27.44
_diffrn_reflns_theta_min 2.55
_diffrn_standards_decay_% 0
_diffrn_standards_interval_count 0
_diffrn_standards_interval_time 0
_diffrn_standards_number 0
_exptl_absorpt_coefficient_mu 10.094
_exptl_absorpt_correction_T_max 0.5384
_exptl_absorpt_correction_T_min 0.4636
_exptl_absorpt_correction_type multi-scan
_exptl_absorpt_process_details 'APEX2 Software Suite (Bruker,2005)'
_exptl_crystal_colour colourless
_exptl_crystal_density_diffrn 3.771
_exptl_crystal_density_method 'not measured'
_exptl_crystal_description Block
_exptl_crystal_F_000 479
_exptl_crystal_size_max 0.09
_exptl_crystal_size_mid 0.08
_exptl_crystal_size_min 0.07
_refine_diff_density_max 1.386
_refine_diff_density_min -1.490
_refine_diff_density_rms 0.220
_refine_ls_abs_structure_details 'Flack H D (1983), Acta Cryst. A39, 876-881'
_refine_ls_abs_structure_Flack 0.50(3)
_refine_ls_extinction_coef 0.033(3)
_refine_ls_extinction_expression Fc^*^=kFc[1+0.001xFc^2^\l^3^/sin(2\q)]^-1/4^
_refine_ls_extinction_method SHELXL
_refine_ls_goodness_of_fit_ref 1.468
_refine_ls_matrix_type full
_refine_ls_number_parameters 83
_refine_ls_number_reflns 718
_refine_ls_number_restraints 2
_refine_ls_restrained_S_all 1.465
_refine_ls_R_factor_all 0.0327
_refine_ls_R_factor_gt 0.0305
_refine_ls_shift/su_max 0.000
_refine_ls_shift/su_mean 0.000
_refine_ls_structure_factor_coef Fsqd
_refine_ls_weighting_details 'calc w=1/[\s^2^(Fo^2^)+(0.0194P)^2^+3.6467P] where P=(Fo^2^+2Fc^2^)/3'
_refine_ls_weighting_scheme calc
_refine_ls_wR_factor_gt 0.0838
_refine_ls_wR_factor_ref 0.0792
_reflns_number_gt 717
_reflns_number_total 718
_reflns_threshold_expression >2sigma(I)
_cod_data_source_file c4ce00051j2.cif
_cod_data_source_block x1
_cod_original_sg_symbol_H-M Cm
_cod_database_code 7214380

loop_
_symmetry_equiv_pos_as_xyz
'x, y, z'
'x, -y, z'
'x+1/2, y+1/2, z'
'x+1/2, -y+1/2, z'

loop_
_atom_site_label
_atom_site_type_symbol
_atom_site_fract_x
_atom_site_fract_y
_atom_site_fract_z
_atom_site_U_iso_or_equiv
_atom_site_adp_type
_atom_site_occupancy
_atom_site_symmetry_multiplicity
_atom_site_calc_flag
_atom_site_refinement_flags
Tb1 Tb 0.00003(7) 0.0000 0.00041(7) 0.0071(3) Uani 0.96(2) 2 d SP
Tb2 Tb 0.1400(3) 0.38742(13) 0.3192(6) 0.0086(10) Uani 0.043(7) 1 d P
Ca1 Ca 0.00003(7) 0.0000 0.00041(7) 0.0071(3) Uani 0.04(2) 2 d SP
Ca2 Ca 0.1400(3) 0.38742(13) 0.3192(6) 0.0086(10) Uani 0.957(7) 1 d P
Ca3 Ca 0.2589(3) 0.18157(16) 0.6424(7) 0.0096(9) Uani 1 1 d .
O1 O 0.821(2) 0.0000 0.409(5) 0.009(4) Uani 1 2 d S
O2 O 0.4579(11) -0.0736(5) 0.735(3) 0.010(2) Uani 1 1 d .
O3 O 0.192(2) 0.0000 0.594(6) 0.014(4) Uani 1 2 d S
O4 O 0.0818(11) 0.1426(6) 0.064(3) 0.010(2) Uani 1 1 d .
O5 O 0.9665(13) 0.2688(6) 0.263(3) 0.014(2) Uani 1 1 d .
O6 O 0.7876(12) 0.1718(6) -0.130(3) 0.013(2) Uani 1 1 d .
B1 B 0.373(3) 0.0000 0.684(6) 0.008(4) Uiso 1 2 d S
B2 B 0.9486(19) 0.1945(10) 0.065(5) 0.011(3) Uiso 1 1 d .

loop_
_atom_site_aniso_label
_atom_site_aniso_U_11
_atom_site_aniso_U_22
_atom_site_aniso_U_33
_atom_site_aniso_U_23
_atom_site_aniso_U_13
_atom_site_aniso_U_12
Tb1 0.0069(4) 0.0099(4) 0.0045(4) 0.000 0.0014(2) 0.000
Tb2 0.0101(14) 0.0087(14) 0.0072(12) -0.0007(9) 0.0020(9) -0.0005(9)
Ca1 0.0069(4) 0.0099(4) 0.0045(4) 0.000 0.0014(2) 0.000
Ca2 0.0101(14) 0.0087(14) 0.0072(12) -0.0007(9) 0.0020(9) -0.0005(9)
Ca3 0.0101(15) 0.0129(14) 0.0058(13) -0.0013(9) 0.0012(10) -0.0015(9)
O1 0.014(9) 0.007(7) 0.007(8) 0.000 0.003(7) 0.000
O2 0.007(5) 0.009(5) 0.015(5) -0.005(4) 0.002(4) 0.004(4)
O3 0.011(9) 0.020(10) 0.008(9) 0.000 -0.005(7) 0.000
O4 0.011(5) 0.009(4) 0.010(4) 0.002(4) 0.002(4) 0.003(4)
O5 0.022(5) 0.011(4) 0.012(5) -0.003(4) 0.007(4) -0.005(4)
O6 0.011(5) 0.018(5) 0.008(4) 0.000(4) -0.001(4) -0.004(4)

loop_
_atom_type_symbol
_atom_type_description
_atom_type_scat_dispersion_real
_atom_type_scat_dispersion_imag
_atom_type_scat_source
B B 0.0013 0.0007 'International Tables Vol C Tables 4.2.6.8 and 6.1.1.4'
O O 0.0106 0.0060 'International Tables Vol C Tables 4.2.6.8 and 6.1.1.4'
Ca Ca 0.2262 0.3064 'International Tables Vol C Tables 4.2.6.8 and 6.1.1.4'
Tb Tb -0.1723 4.1537 'International Tables Vol C Tables 4.2.6.8 and 6.1.1.4'

loop_
_geom_angle_atom_site_label_1
_geom_angle_atom_site_label_2
_geom_angle_atom_site_label_3
_geom_angle
_geom_angle_site_symmetry_1
_geom_angle_site_symmetry_3
O1 Tb1 O1 102.6(8) 1_455 1_454
O1 Tb1 O3 178.2(9) 1_455 1_554
O1 Tb1 O3 79.2(6) 1_454 1_554
O1 Tb1 O3 79.5(7) 1_455 .
O1 Tb1 O3 177.9(9) 1_454 .
O3 Tb1 O3 98.7(7) 1_554 .
O1 Tb1 O4 98.2(3) 1_455 .
O1 Tb1 O4 101.5(2) 1_454 .
O3 Tb1 O4 81.4(3) 1_554 .
O3 Tb1 O4 78.1(2) . .
O1 Tb1 O4 98.2(3) 1_455 2
O1 Tb1 O4 101.5(2) 1_454 2
O3 Tb1 O4 81.4(3) 1_554 2
O3 Tb1 O4 78.1(2) . 2
O4 Tb1 O4 148.0(4) . 2
O1 Tb1 Tb1 39.3(5) 1_455 1_556
O1 Tb1 Tb1 141.9(5) 1_454 1_556
O3 Tb1 Tb1 138.9(5) 1_554 1_556
O3 Tb1 Tb1 40.2(5) . 1_556
O4 Tb1 Tb1 87.7(2) . 1_556
O4 Tb1 Tb1 87.7(2) 2 1_556
O1 Tb1 Ca1 39.3(5) 1_455 1_556
O1 Tb1 Ca1 141.9(5) 1_454 1_556
O3 Tb1 Ca1 138.9(5) 1_554 1_556
O3 Tb1 Ca1 40.2(5) . 1_556
O4 Tb1 Ca1 87.7(2) . 1_556
O4 Tb1 Ca1 87.7(2) 2 1_556
Tb1 Tb1 Ca1 0.000(17) 1_556 1_556
O1 Tb1 Tb1 140.7(5) 1_455 1_554
O1 Tb1 Tb1 38.1(5) 1_454 1_554
O3 Tb1 Tb1 41.1(5) 1_554 1_554
O3 Tb1 Tb1 139.8(5) . 1_554
O4 Tb1 Tb1 92.3(2) . 1_554
O4 Tb1 Tb1 92.3(2) 2 1_554
Tb1 Tb1 Tb1 180.0 1_556 1_554
Ca1 Tb1 Tb1 180.0 1_556 1_554
O1 Tb1 Ca1 140.7(5) 1_455 1_554
O1 Tb1 Ca1 38.1(5) 1_454 1_554
O3 Tb1 Ca1 41.1(5) 1_554 1_554
O3 Tb1 Ca1 139.8(5) . 1_554
O4 Tb1 Ca1 92.3(2) . 1_554
O4 Tb1 Ca1 92.3(2) 2 1_554
Tb1 Tb1 Ca1 180.0 1_556 1_554
Ca1 Tb1 Ca1 180.0 1_556 1_554
Tb1 Tb1 Ca1 0.000(17) 1_554 1_554
O1 Tb1 Tb2 34.3(3) 1_455 3_445
O1 Tb1 Tb2 83.6(4) 1_454 3_445
O3 Tb1 Tb2 146.7(2) 1_554 3_445
O3 Tb1 Tb2 98.3(5) . 3_445
O4 Tb1 Tb2 130.3(2) . 3_445
O4 Tb1 Tb2 74.3(2) 2 3_445
Tb1 Tb1 Tb2 63.28(3) 1_556 3_445
Ca1 Tb1 Tb2 63.28(3) 1_556 3_445
Tb1 Tb1 Tb2 116.72(3) 1_554 3_445
Ca1 Tb1 Tb2 116.72(3) 1_554 3_445
O1 Tb1 Ca2 34.3(3) 1_455 3_445
O1 Tb1 Ca2 83.6(4) 1_454 3_445
O3 Tb1 Ca2 146.7(2) 1_554 3_445
O3 Tb1 Ca2 98.3(5) . 3_445
O4 Tb1 Ca2 130.3(2) . 3_445
O4 Tb1 Ca2 74.3(2) 2 3_445
Tb1 Tb1 Ca2 63.28(3) 1_556 3_445
Ca1 Tb1 Ca2 63.28(3) 1_556 3_445
Tb1 Tb1 Ca2 116.72(3) 1_554 3_445
Ca1 Tb1 Ca2 116.72(3) 1_554 3_445
Tb2 Tb1 Ca2 0.00(6) 3_445 3_445
O6 Tb2 O1 89.7(5) 4_456 3_455
O6 Tb2 O5 86.6(4) 4_456 1_455
O1 Tb2 O5 176.3(5) 3_455 1_455
O6 Tb2 O2 82.0(3) 4_456 3_455
O1 Tb2 O2 99.3(5) 3_455 3_455
O5 Tb2 O2 80.4(3) 1_455 3_455
O6 Tb2 O6 99.3(3) 4_456 4_455
O1 Tb2 O6 91.0(5) 3_455 4_455
O5 Tb2 O6 89.4(3) 1_455 4_455
O2 Tb2 O6 169.6(3) 3_455 4_455
O6 Tb2 O2 169.7(4) 4_456 3_454
O1 Tb2 O2 100.5(5) 3_455 3_454
O5 Tb2 O2 83.2(3) 1_455 3_454
O2 Tb2 O2 96.9(3) 3_455 3_454
O6 Tb2 O2 80.0(3) 4_455 3_454
O6 Tb2 Tb2 41.2(2) 4_456 1_556
O1 Tb2 Tb2 89.1(5) 3_455 1_556
O5 Tb2 Tb2 88.2(2) 1_455 1_556
O2 Tb2 Tb2 41.8(2) 3_455 1_556
O6 Tb2 Tb2 140.5(2) 4_455 1_556
O2 Tb2 Tb2 138.7(2) 3_454 1_556
O6 Tb2 Ca2 41.2(2) 4_456 1_556
O1 Tb2 Ca2 89.1(5) 3_455 1_556
O5 Tb2 Ca2 88.2(2) 1_455 1_556
O2 Tb2 Ca2 41.8(2) 3_455 1_556
O6 Tb2 Ca2 140.5(2) 4_455 1_556
O2 Tb2 Ca2 138.7(2) 3_454 1_556
Tb2 Tb2 Ca2 0.00(10) 1_556 1_556
O6 Tb2 Tb2 138.8(2) 4_456 1_554
O1 Tb2 Tb2 90.9(5) 3_455 1_554
O5 Tb2 Tb2 91.8(2) 1_455 1_554
O2 Tb2 Tb2 138.2(2) 3_455 1_554
O6 Tb2 Tb2 39.5(2) 4_455 1_554
O2 Tb2 Tb2 41.3(2) 3_454 1_554
Tb2 Tb2 Tb2 180.00(14) 1_556 1_554
Ca2 Tb2 Tb2 180.00(14) 1_556 1_554
O6 Tb2 Ca2 138.8(2) 4_456 1_554
O1 Tb2 Ca2 90.9(5) 3_455 1_554
O5 Tb2 Ca2 91.8(2) 1_455 1_554
O2 Tb2 Ca2 138.2(2) 3_455 1_554
O6 Tb2 Ca2 39.5(2) 4_455 1_554
O2 Tb2 Ca2 41.3(2) 3_454 1_554
Tb2 Tb2 Ca2 180.00(14) 1_556 1_554
Ca2 Tb2 Ca2 180.00(14) 1_556 1_554
Tb2 Tb2 Ca2 0.0 1_554 1_554
O6 Tb2 Ca3 43.8(2) 4_456 .
O1 Tb2 Ca3 123.8(4) 3_455 .
O5 Tb2 Ca3 52.9(3) 1_455 .
O2 Tb2 Ca3 101.9(2) 3_455 .
O6 Tb2 Ca3 72.9(2) 4_455 .
O2 Tb2 Ca3 127.3(2) 3_454 .
Tb2 Tb2 Ca3 74.37(5) 1_556 .
Ca2 Tb2 Ca3 74.37(5) 1_556 .
Tb2 Tb2 Ca3 105.63(5) 1_554 .
Ca2 Tb2 Ca3 105.63(5) 1_554 .
O6 Tb2 Ca2 114.5(2) 4_456 2_565
O1 Tb2 Ca2 38.5(4) 3_455 2_565
O5 Tb2 Ca2 144.1(3) 1_455 2_565
O2 Tb2 Ca2 74.7(2) 3_455 2_565
O6 Tb2 Ca2 113.6(2) 4_455 2_565
O2 Tb2 Ca2 74.8(2) 3_454 2_565
Tb2 Tb2 Ca2 90.0 1_556 2_565
Ca2 Tb2 Ca2 90.0 1_556 2_565
Tb2 Tb2 Ca2 90.0 1_554 2_565
Ca2 Tb2 Ca2 90.0 1_554 2_565
Ca3 Tb2 Ca2 157.81(5) . 2_565
O2 Ca3 O4 101.6(3) 2 1_556
O2 Ca3 O4 102.2(3) 2 .
O4 Ca3 O4 98.2(4) 1_556 .
O2 Ca3 O5 78.1(3) 2 4_455
O4 Ca3 O5 173.3(3) 1_556 4_455
O4 Ca3 O5 88.4(3) . 4_455
O2 Ca3 O6 129.5(3) 2 4_456
O4 Ca3 O6 94.2(3) 1_556 4_456
O4 Ca3 O6 122.7(3) . 4_456
O5 Ca3 O6 81.0(3) 4_455 4_456
O2 Ca3 O5 78.3(3) 2 4_456
O4 Ca3 O5 85.1(3) 1_556 4_456
O4 Ca3 O5 176.4(3) . 4_456
O5 Ca3 O5 88.3(3) 4_455 4_456
O6 Ca3 O5 55.5(3) 4_456 4_456
O2 Ca3 B2 99.3(4) 2 4_456
O4 Ca3 B2 100.8(4) 1_556 4_456
O4 Ca3 B2 147.6(4) . 4_456
O5 Ca3 B2 72.7(4) 4_455 4_456
O6 Ca3 B2 30.3(4) 4_456 4_456
O5 Ca3 B2 29.4(4) 4_456 4_456
O2 Ca3 O5 155.9(3) 2 1_455
O4 Ca3 O5 83.0(3) 1_556 1_455
O4 Ca3 O5 53.7(3) . 1_455
O5 Ca3 O5 99.9(3) 4_455 1_455
O6 Ca3 O5 72.9(3) 4_456 1_455
O5 Ca3 O5 125.8(2) 4_456 1_455
B2 Ca3 O5 103.0(4) 4_456 1_455
O2 Ca3 B2 128.5(4) 2 1_455
O4 Ca3 B2 85.4(4) 1_556 1_455
O4 Ca3 B2 27.3(4) . 1_455
O5 Ca3 B2 100.1(4) 4_455 1_455
O6 Ca3 B2 100.1(4) 4_456 1_455
O5 Ca3 B2 152.9(4) 4_456 1_455
B2 Ca3 B2 129.7(2) 4_456 1_455
O5 Ca3 B2 27.5(4) 1_455 1_455
O2 Ca3 O3 52.6(4) 2 .
O4 Ca3 O3 69.4(5) 1_556 .
O4 Ca3 O3 67.3(4) . .
O5 Ca3 O3 114.8(5) 4_455 .
O6 Ca3 O3 162.7(5) 4_456 .
O5 Ca3 O3 115.3(4) 4_456 .
B2 Ca3 O3 144.4(5) 4_456 .
O5 Ca3 O3 109.3(4) 1_455 .
B2 Ca3 O3 84.7(5) 1_455 .
O2 Ca3 B1 25.1(4) 2 .
O4 Ca3 B1 86.1(5) 1_556 .
O4 Ca3 B1 85.2(4) . .
O5 Ca3 B1 95.9(5) 4_455 .
O6 Ca3 B1 151.7(4) 4_456 .
O5 Ca3 B1 96.4(4) 4_456 .
B2 Ca3 B1 121.9(5) 4_456 .
O5 Ca3 B1 135.0(4) 1_455 .
B2 Ca3 B1 108.2(5) 1_455 .
O3 Ca3 B1 27.6(5) . .
O2 Ca3 B2 124.6(4) 2 1_456
O4 Ca3 B2 22.9(4) 1_556 1_456
O4 Ca3 B2 91.6(4) . 1_456
O5 Ca3 B2 156.6(4) 4_455 1_456
O6 Ca3 B2 79.4(4) 4_456 1_456
O5 Ca3 B2 91.1(4) 4_456 1_456
B2 Ca3 B2 95.9(4) 4_456 1_456
O5 Ca3 B2 62.1(3) 1_455 1_456
B2 Ca3 B2 71.2(4) 1_455 1_456
O3 Ca3 B2 86.5(5) . 1_456
B1 Ca3 B2 107.4(5) . 1_456
Ca1 O1 Tb1 0.00(2) 1_655 1_655
Ca1 O1 Ca2 112.5(6) 1_655 3_545
Tb1 O1 Ca2 112.5(6) 1_655 3_545
Ca1 O1 Tb2 112.5(6) 1_655 3_545
Tb1 O1 Tb2 112.5(6) 1_655 3_545
Ca2 O1 Tb2 0.00(7) 3_545 3_545
Ca1 O1 Ca2 112.5(6) 1_655 4
Tb1 O1 Ca2 112.5(6) 1_655 4
Ca2 O1 Ca2 103.1(8) 3_545 4
Tb2 O1 Ca2 103.1(8) 3_545 4
Ca1 O1 Tb2 112.5(6) 1_655 4
Tb1 O1 Tb2 112.5(6) 1_655 4
Ca2 O1 Tb2 103.1(8) 3_545 4
Tb2 O1 Tb2 103.1(8) 3_545 4
Ca2 O1 Tb2 0.00(15) 4 4
Ca1 O1 Tb1 102.6(8) 1_655 1_656
Tb1 O1 Tb1 102.6(8) 1_655 1_656
Ca2 O1 Tb1 113.3(6) 3_545 1_656
Tb2 O1 Tb1 113.3(6) 3_545 1_656
Ca2 O1 Tb1 113.3(6) 4 1_656
Tb2 O1 Tb1 113.3(6) 4 1_656
Ca1 O1 Ca1 102.6(8) 1_655 1_656
Tb1 O1 Ca1 102.6(8) 1_655 1_656
Ca2 O1 Ca1 113.3(6) 3_545 1_656
Tb2 O1 Ca1 113.3(6) 3_545 1_656
Ca2 O1 Ca1 113.3(6) 4 1_656
Tb2 O1 Ca1 113.3(6) 4 1_656
Tb1 O1 Ca1 0.0 1_656 1_656
B1 O2 Ca3 108.0(10) . 2
B1 O2 Tb2 120.5(11) . 3_545
Ca3 O2 Tb2 102.2(4) 2 3_545
B1 O2 Ca2 120.5(11) . 3_545
Ca3 O2 Ca2 102.2(4) 2 3_545
Tb2 O2 Ca2 0.00(15) 3_545 3_545
B1 O2 Tb2 123.6(10) . 3_546
Ca3 O2 Tb2 102.6(4) 2 3_546
Tb2 O2 Tb2 96.9(3) 3_545 3_546
Ca2 O2 Tb2 96.9(3) 3_545 3_546
B1 O2 Ca2 123.6(10) . 3_546
Ca3 O2 Ca2 102.6(4) 2 3_546
Tb2 O2 Ca2 96.9(3) 3_545 3_546
Ca2 O2 Ca2 96.9(3) 3_545 3_546
Tb2 O2 Ca2 0.00(12) 3_546 3_546
B1 O3 Ca1 129.8(15) . 1_556
B1 O3 Tb1 129.8(15) . 1_556
Ca1 O3 Tb1 0.000(17) 1_556 1_556
B1 O3 Tb1 131.5(16) . .
Ca1 O3 Tb1 98.7(7) 1_556 .
Tb1 O3 Tb1 98.7(7) 1_556 .
B1 O3 Ca3 79.7(4) . .
Ca1 O3 Ca3 95.8(4) 1_556 .
Tb1 O3 Ca3 95.8(4) 1_556 .
Tb1 O3 Ca3 97.6(4) . .
B1 O3 Ca3 79.7(4) . 2
Ca1 O3 Ca3 95.8(4) 1_556 2
Tb1 O3 Ca3 95.8(4) 1_556 2
Tb1 O3 Ca3 97.6(4) . 2
Ca3 O3 Ca3 159.3(7) . 2
B2 O4 Ca3 114.8(9) 1_455 1_554
B2 O4 Ca3 100.5(8) 1_455 .
Ca3 O4 Ca3 98.2(4) 1_554 .
B2 O4 Tb1 112.5(8) 1_455 .
Ca3 O4 Tb1 112.9(4) 1_554 .
Ca3 O4 Tb1 116.7(4) . .
B2 O5 Ca2 138.2(9) . 1_655
B2 O5 Tb2 138.2(9) . 1_655
Ca2 O5 Tb2 0.00(12) 1_655 1_655
B2 O5 Ca3 122.7(8) . 4
Ca2 O5 Ca3 98.6(4) 1_655 4
Tb2 O5 Ca3 98.6(4) 1_655 4
B2 O5 Ca3 81.2(8) . 4_554
Ca2 O5 Ca3 95.7(3) 1_655 4_554
Tb2 O5 Ca3 95.7(3) 1_655 4_554
Ca3 O5 Ca3 88.3(3) 4 4_554
B2 O5 Ca3 79.2(8) . 1_655
Ca2 O5 Ca3 86.0(3) 1_655 1_655
Tb2 O5 Ca3 86.0(3) 1_655 1_655
Ca3 O5 Ca3 119.2(4) 4 1_655
Ca3 O5 Ca3 152.0(4) 4_554 1_655
B2 O6 Ca2 144.1(9) . 4_554
B2 O6 Tb2 144.1(9) . 4_554
Ca2 O6 Tb2 0.00(17) 4_554 4_554
B2 O6 Ca2 108.4(9) . 4
Ca2 O6 Ca2 99.3(3) 4_554 4
Tb2 O6 Ca2 99.3(3) 4_554 4
B2 O6 Tb2 108.4(9) . 4
Ca2 O6 Tb2 99.3(3) 4_554 4
Tb2 O6 Tb2 99.3(3) 4_554 4
Ca2 O6 Tb2 0.00(13) 4 4
B2 O6 Ca3 86.2(8) . 4_554
Ca2 O6 Ca3 96.5(3) 4_554 4_554
Tb2 O6 Ca3 96.5(3) 4_554 4_554
Ca2 O6 Ca3 124.9(4) 4 4_554
Tb2 O6 Ca3 124.9(4) 4 4_554
O2 B1 O2 120.5(18) 2 .
O2 B1 O3 119.7(9) 2 .
O2 B1 O3 119.7(9) . .
O2 B1 Ca3 167.4(12) 2 2
O2 B1 Ca3 47.0(6) . 2
O3 B1 Ca3 72.7(4) . 2
O2 B1 Ca3 47.0(6) 2 .
O2 B1 Ca3 167.4(12) . .
O3 B1 Ca3 72.7(4) . .
Ca3 B1 Ca3 145.4(8) 2 .
O2 B1 Ca2 38.5(8) 2 4
O2 B1 Ca2 100.2(12) . 4
O3 B1 Ca2 129.4(10) . 4
Ca3 B1 Ca2 136.5(6) 2 4
Ca3 B1 Ca2 70.8(2) . 4
O2 B1 Ca2 100.2(12) 2 3_545
O2 B1 Ca2 38.5(8) . 3_545
O3 B1 Ca2 129.4(10) . 3_545
Ca3 B1 Ca2 70.8(2) 2 3_545
Ca3 B1 Ca2 136.5(6) . 3_545
Ca2 B1 Ca2 67.0(4) 4 3_545
O4 B2 O5 121.7(12) 1_655 .
O4 B2 O6 120.0(13) 1_655 .
O5 B2 O6 118.2(13) . .
O4 B2 Ca3 142.4(11) 1_655 4_554
O5 B2 Ca3 69.4(8) . 4_554
O6 B2 Ca3 63.6(7) . 4_554
O4 B2 Ca3 52.2(6) 1_655 1_655
O5 B2 Ca3 73.3(7) . 1_655
O6 B2 Ca3 156.6(10) . 1_655
Ca3 B2 Ca3 137.8(6) 4_554 1_655
O4 B2 Ca2 115.0(9) 1_655 4
O5 B2 Ca2 103.1(9) . 4
O6 B2 Ca2 46.4(7) . 4
Ca3 B2 Ca2 94.0(5) 4_554 4
Ca3 B2 Ca2 113.2(5) 1_655 4
O4 B2 Ca1 44.0(6) 1_655 1_655
O5 B2 Ca1 152.7(10) . 1_655
O6 B2 Ca1 80.2(8) . 1_655
Ca3 B2 Ca1 137.4(6) 4_554 1_655
Ca3 B2 Ca1 82.7(4) 1_655 1_655
Ca2 B2 Ca1 74.2(3) 4 1_655
O4 B2 Ca3 42.2(7) 1_655 1_654
O5 B2 Ca3 106.5(9) . 1_654
O6 B2 Ca3 119.7(10) . 1_654
Ca3 B2 Ca3 101.3(5) 4_554 1_654
Ca3 B2 Ca3 71.2(4) 1_655 1_654
Ca2 B2 Ca3 149.8(5) 4 1_654
Ca1 B2 Ca3 76.9(4) 1_655 1_654

loop_
_geom_bond_atom_site_label_1
_geom_bond_atom_site_label_2
_geom_bond_distance
_geom_bond_site_symmetry_2
Tb1 O1 2.239(19) 1_455
Tb1 O1 2.303(19) 1_454
Tb1 O3 2.31(2) 1_554
Tb1 O3 2.360(19) .
Tb1 O4 2.373(9) .
Tb1 O4 2.373(9) 2
Tb1 Tb1 3.5454(3) 1_556
Tb1 Ca1 3.5454(3) 1_556
Tb1 Tb1 3.5454(3) 1_554
Tb1 Ca1 3.5454(3) 1_554
Tb1 Tb2 3.775(2) 3_445
Tb1 Ca2 3.775(2) 3_445
Tb2 O6 2.287(9) 4_456
Tb2 O1 2.301(12) 3_455
Tb2 O5 2.344(9) 1_455
Tb2 O2 2.359(10) 3_455
Tb2 O6 2.365(10) 4_455
Tb2 O2 2.378(9) 3_454
Tb2 Tb2 3.5454(3) 1_556
Tb2 Ca2 3.5454(3) 1_556
Tb2 Tb2 3.5454(3) 1_554
Tb2 Ca2 3.5454(3) 1_554
Tb2 Ca3 3.557(3) .
Tb2 Ca2 3.603(4) 2_565
Ca3 O2 2.338(10) 2
Ca3 O4 2.345(10) 1_556
Ca3 O4 2.345(9) .
Ca3 O5 2.475(10) 4_455
Ca3 O6 2.477(9) 4_456
Ca3 O5 2.615(10) 4_456
Ca3 B2 2.760(16) 4_456
Ca3 O5 2.845(11) 1_455
Ca3 B2 2.917(15) 1_455
Ca3 O3 2.953(4) .
Ca3 B1 3.043(7) .
Ca3 B2 3.166(17) 1_456
O1 Ca1 2.239(19) 1_655
O1 Tb1 2.239(19) 1_655
O1 Ca2 2.301(12) 3_545
O1 Tb2 2.301(12) 3_545
O1 Ca2 2.301(12) 4
O1 Tb2 2.301(12) 4
O1 Tb1 2.303(19) 1_656
O1 Ca1 2.303(19) 1_656
O2 B1 1.356(14) .
O2 Ca3 2.338(10) 2
O2 Tb2 2.359(10) 3_545
O2 Ca2 2.359(10) 3_545
O2 Tb2 2.378(9) 3_546
O2 Ca2 2.378(9) 3_546
O3 B1 1.43(3) .
O3 Ca1 2.31(2) 1_556
O3 Tb1 2.31(2) 1_556
O3 Ca3 2.953(4) 2
O4 B2 1.360(18) 1_455
O4 Ca3 2.345(10) 1_554
O5 B2 1.373(18) .
O5 Ca2 2.344(9) 1_655
O5 Tb2 2.344(9) 1_655
O5 Ca3 2.475(10) 4
O5 Ca3 2.615(10) 4_554
O5 Ca3 2.845(11) 1_655
O6 B2 1.394(17) .
O6 Ca2 2.287(9) 4_554
O6 Tb2 2.287(9) 4_554
O6 Ca2 2.365(10) 4
O6 Tb2 2.365(10) 4
O6 Ca3 2.477(9) 4_554
B1 O2 1.356(14) 2
B1 Ca3 3.043(7) 2
B1 Ca2 3.263(18) 4
B1 Ca2 3.263(18) 3_545
B2 O4 1.360(18) 1_655
B2 Ca3 2.760(15) 4_554
B2 Ca3 2.917(15) 1_655
B2 Ca2 3.101(16) 4
B2 Ca1 3.154(15) 1_655
B2 Ca3 3.166(17) 1_654
